data_1555073
loop_
_publ_author_name
'Zerov, Aleksey V.'
'Bulova, Anastasia A.'
'Khoroshilova, Olesya V.'
'Vasilyev, Aleksander V.'

_publ_section_title
;
 TfOH-promoted transformation of TMS-ethers of diarylsubstituted CF3-allyl
 alcohols with arenes into CF3-indanes
;
_journal_issue 18
_journal_name_full 'Organic Chemistry Frontiers'
_journal_page_first 3264
_journal_paper_doi 10.1039/C9QO00822E
_journal_volume 6
_journal_year 2019
_chemical_formula_moiety 'C24 H19 Cl2 F3 O2'
_chemical_formula_sum 'C24 H19 Cl2 F3 O2'
_chemical_formula_weight 467.29
_space_group_crystal_system triclinic
_space_group_IT_number 2
_space_group_name_Hall '-P 1'
_space_group_name_H-M_alt 'P -1'
_atom_sites_solution_hydrogens geom
_atom_sites_solution_primary iterative
_audit_creation_date 2018-10-09
_audit_creation_method
;
Olex2 1.2
(compiled 2018.05.29 svn.r3508 for OlexSys, GUI svn.r5506)
;
_audit_update_record
;
2018-10-24 deposited with the CCDC.	2019-08-05 downloaded from the CCDC.
;
_cell_angle_alpha 74.791(4)
_cell_angle_beta 80.463(4)
_cell_angle_gamma 72.449(5)
_cell_formula_units_Z 2
_cell_length_a 9.2224(5)
_cell_length_b 10.2968(5)
_cell_length_c 11.9735(5)
_cell_measurement_reflns_used 7152
_cell_measurement_temperature 100(2)
_cell_measurement_theta_max 71.5640
_cell_measurement_theta_min 3.7710
_cell_volume 1041.48(9)
_computing_cell_refinement 'CrysAlisPro 1.171.39.35a (Rigaku OD, 2017)'
_computing_data_collection 'CrysAlisPro 1.171.39.35a (Rigaku OD, 2017)'
_computing_data_reduction 'CrysAlisPro 1.171.39.35a (Rigaku OD, 2017)'
_computing_molecular_graphics 'Olex2 (Dolomanov et al., 2009)'
_computing_publication_material 'Olex2 (Dolomanov et al., 2009)'
_computing_structure_refinement 'ShelXL (Sheldrick, 2015)'
_computing_structure_solution
;
Superflip (Palatinus & Chapuis, 2007;Palatinus & van der Lee, 2008;
Palatinus et al., 2012)
;
_diffrn_ambient_environment N~2~
_diffrn_ambient_temperature 100(2)
_diffrn_detector 'CCD plate'
_diffrn_detector_type HyPix3000
_diffrn_measured_fraction_theta_full 0.997
_diffrn_measured_fraction_theta_max 0.996
_diffrn_measurement_details
;
List of Runs (angles in degrees, time in seconds):

  # Type    Start    End  Width  t~exp~   \w     \q     \k     \f   Frames
#--------------------------------------------------------------------------
  1  \w   -106.00 -36.00   0.50    0.50    --  -41.35 -31.00  22.00  140
  2  \w    -27.00   0.00   0.50    0.50    --  -41.35  31.00-177.00   54
  3  \w     -6.00  49.00   0.50    0.50    --   41.35 -31.00  22.00  110
  4  \w     37.00 103.00   0.50    0.50    --   41.35  31.00-177.00  132
  5  \w     94.00 148.00   0.50    2.00    --  101.00  31.00-177.00  108
  6  \w     35.00 109.00   0.50    2.00    --  101.00 -31.00  22.00  148
  7  \w    -56.00 -16.00   0.50    0.50    --  -41.35  54.00-180.00   80
  8  \w    -10.00  16.00   0.50    0.50    --  -41.35  54.00  60.00   52
  9  \w    -10.00  17.00   0.50    0.50    --  -41.35  54.00-180.00   54
 10  \w    -56.00 -16.00   0.50    0.50    --  -41.35  54.00  60.00   80
 11  \w    -39.00   6.00   0.50    0.50    --  -41.35  43.00   0.00   90
 12  \w    -11.00  15.00   0.50    0.50    --   41.35 -89.00 -30.00   52
 13  \w     49.00  92.00   0.50    0.50    --   41.35  43.00-120.00   86
 14  \w    -23.00  62.00   0.50    0.50    --   41.35 -77.00 -90.00  170
 15  \w     42.00  67.00   0.50    0.50    --   41.35  32.00 -30.00   50
 16  \w     17.00  54.00   0.50    0.50    --   41.35  77.00-120.00   74
 17  \w    -18.00  65.00   0.50    0.50    --   41.35 -77.00   0.00  166
 18  \w    -19.00   8.00   0.50    0.50    --   41.35 -65.00 120.00   54
 19  \w     22.00  48.00   0.50    0.50    --   41.35 -54.00 150.00   52
 20  \w     31.00  56.00   0.50    0.50    --   41.35 -89.00 -30.00   50
 21  \w    -12.00  13.00   0.50    0.50    --   41.35 -54.00 150.00   50
 22  \w     59.00 105.00   0.50    0.50    --   41.35  77.00-120.00   92
 23  \w     52.00  95.00   0.50    0.50    --   41.35-138.00-180.00   86
 24  \w     34.00  59.00   0.50    0.50    --   41.35 -65.00 120.00   50
 25  \w    112.00 156.00   0.50    2.00    --  101.00  42.00 150.00   88
 26  \w     47.00  90.00   0.50    2.00    --  101.00-111.00-150.00   86
 27  \w    123.00 155.00   0.50    2.00    --  101.00  25.00  60.00   64
 28  \w     40.00  85.00   0.50    2.00    --  101.00 -68.00  60.00   90
 29  \w     72.00  97.00   0.50    2.00    --  101.00-133.00  30.00   50
 30  \w     41.00  67.00   0.50    2.00    --  101.00-133.00  30.00   52
 31  \w     47.00 101.00   0.50    2.00    --  101.00 -25.00 120.00  108
 32  \w     88.00 114.00   0.50    2.00    --  101.00 -68.00  60.00   52
 33  \w     42.00 110.00   0.50    2.00    --  101.00 -25.00-150.00  136
 34  \w     85.00 149.00   0.50    2.00    --  101.00  59.00   0.00  128
 35  \w     81.00 116.00   0.50    2.00    --  101.00 -50.00 150.00   70
 36  \w     85.00 111.00   0.50    2.00    --  101.00  59.00  60.00   52
 37  \w     39.00 115.00   0.50    2.00    --  101.00-111.00  60.00  152
 38  \w     97.00 155.00   0.50    2.00    --  101.00  25.00 120.00  116
 39  \w    103.00 154.00   0.50    2.00    --  101.00  42.00  30.00  102
 40  \w     53.00 117.00   0.50    2.00    --  101.00 -50.00  60.00  128
 41  \w     82.00 116.00   0.50    2.00    --  101.00 -87.00  60.00   68
 42  \w     47.00  73.00   0.50    2.00    --  101.00 -59.00-120.00   52
 43  \w    128.00 153.00   0.50    2.00    --  101.00  68.00 -60.00   50
 44  \w     38.00 115.00   0.50    2.00    --  101.00 -50.00 -60.00  154
 45  \w     92.00 153.00   0.50    2.00    --  101.00  33.00 -90.00  122
 46  \w     65.00 105.00   0.50    2.00    --  101.00-111.00-120.00   80
 47  \w     38.00 123.00   0.50    2.00    --  101.00 -77.00-150.00  170
 48  \w     37.00  79.00   0.50    2.00    --  101.00 -87.00  60.00   84
 49  \w     77.00 114.00   0.50    2.00    --  101.00-111.00-180.00   74
 50  \w     44.00  79.00   0.50    2.00    --  101.00-133.00   0.00   70
 51  \w     91.00 116.00   0.50    2.00    --  101.00-133.00   0.00   50
 52  \w     45.00  71.00   0.50    2.00    --  101.00 -50.00 150.00   52
 53  \w     40.00 122.00   0.50    2.00    --  101.00-133.00  60.00  164
 54  \w     47.00  73.00   0.50    2.00    --  101.00-133.00-160.00   52
 55  \w    -32.00  -7.00   0.50    0.50    --    8.00 112.00  53.28   50
 56  \w    -22.00   3.00   0.50    0.50    --   16.00 108.00-115.27   50
 57  \w    -43.00 -18.00   0.50    0.50    --   24.00 153.00  26.46   50
 58  \w     -3.00  22.00   0.50    0.50    --   28.00  94.00-101.99   50
 59  \w      3.00  28.00   0.50    0.50    --   32.00  90.00-117.85   50
 60  \w      2.00  27.00   0.50    0.50    --   32.00  91.00  35.56   50
 61  \w      3.00  28.00   0.50    0.50    --   32.00  90.00 174.27   50
 62  \w      3.00  28.00   0.50    0.50    --   32.00  90.00 112.01   50
 63  \w      4.00  29.00   0.50    0.50    --   32.00  88.00 -27.59   50
 64  \w     10.00  35.00   0.50    0.50    --   36.00  83.00  81.59   50
 65  \w     10.00  35.00   0.50    0.50    --   36.00  83.00 132.27   50
 66  \w      9.00  34.00   0.50    0.50    --   36.00  85.00 -65.61   50
 67  \w     14.00  39.00   0.50    0.50    --   40.00  82.00  -6.09   50
 68  \w     46.00  72.00   0.50    0.50    --   41.35-104.00-150.00   52
 69  \w     19.00  44.00   0.50    0.50    --   44.00  81.00 138.27   50
 70  \w     19.00  44.00   0.50    0.50    --   44.00  79.00 102.47   50
 71  \w     19.00  44.00   0.50    0.50    --   44.00  80.00-171.04   50
 72  \w     18.00  43.00   0.50    0.50    --   44.00  82.00  25.66   50
 73  \w     19.00  44.00   0.50    0.50    --   44.00  80.00  55.87   50
 74  \w     19.00  44.00   0.50    0.50    --   44.00  81.00 -47.50   50
 75  \w     19.00  44.00   0.50    0.50    --   44.00  80.00-118.98   50
 76  \w     28.00  54.00   0.50    0.50    --   48.00  77.00 -97.97   52
 77  \w     27.00  53.00   0.50    0.50    --   52.00  76.00 -12.47   52
 78  \w     27.00  53.00   0.50    0.50    --   52.00  77.00 120.53   52
 79  \w     27.00  53.00   0.50    0.50    --   52.00  77.00 152.04   52
 80  \w     29.00  55.00   0.50    0.50    --   52.00  76.00-136.53   52
 81  \w     29.00  69.00   0.50    0.50    --   52.00  74.00  23.76   80
 82  \w     28.00  54.00   0.50    0.50    --   52.00  77.00-176.62   52
 83  \w     31.00  57.00   0.50    0.50    --   56.00  77.00  68.94   52
 84  \w     42.00  68.00   0.50    0.50    --   60.00  67.00-118.35   52
 85  \w     40.00  86.00   0.50    0.50    --   60.00  64.00  79.84   92
 86  \w    103.00 128.00   0.50    0.50    --   64.00  72.00 -52.70   50
 87  \w     42.00  92.00   0.50    0.50    --   64.00  72.00 -52.70  100
 88  \w     41.00  72.00   0.50    0.50    --   64.00  77.00 120.97   62
 89  \w     41.00  77.00   0.50    0.50    --   64.00  72.00 175.63   72
 90  \w     80.00 106.00   0.50    0.50    --   64.00  72.00 175.63   52
 91  \w     43.00  69.00   0.50    0.50    --   64.00  72.00-148.40   52
 92  \w     39.00  64.00   0.50    0.50    --   64.00  77.00 -93.83   50
 93  \w     43.00 116.00   0.50    0.50    --   68.00  77.00 -19.83  146
 94  \w    104.00 130.00   0.50    0.50    --   68.00  66.00  32.08   52
 95  \w     56.00  82.00   0.50    0.50    --   68.00  66.00  32.08   52
 96  \w     46.00  72.00   0.50    0.50    --   68.00  74.00  98.04   52
 97  \w     47.00  91.50   0.50    2.00    --   72.00  76.00   5.48   89
;
_diffrn_measurement_device 'four-circle diffractometer'
_diffrn_measurement_device_type 'SuperNova, Single source at offset/far, HyPix3000'
_diffrn_measurement_method '\w scans'
_diffrn_orient_matrix_type 'CrysAlisPro convention (1999,Acta A55,543-557)'
_diffrn_orient_matrix_UB_11 0.0298432000
_diffrn_orient_matrix_UB_12 -0.1515860000
_diffrn_orient_matrix_UB_13 -0.0115775000
_diffrn_orient_matrix_UB_21 -0.1646617000
_diffrn_orient_matrix_UB_22 0.0012165000
_diffrn_orient_matrix_UB_23 0.0520099000
_diffrn_orient_matrix_UB_31 -0.0544758000
_diffrn_orient_matrix_UB_32 0.0544396000
_diffrn_orient_matrix_UB_33 -0.1228685000
_diffrn_radiation_monochromator mirror
_diffrn_radiation_probe x-ray
_diffrn_radiation_type CuK\a
_diffrn_radiation_wavelength 1.54184
_diffrn_reflns_av_R_equivalents 0.0423
_diffrn_reflns_av_unetI/netI 0.0418
_diffrn_reflns_Laue_measured_fraction_full 0.997
_diffrn_reflns_Laue_measured_fraction_max 0.996
_diffrn_reflns_limit_h_max 11
_diffrn_reflns_limit_h_min -11
_diffrn_reflns_limit_k_max 12
_diffrn_reflns_limit_k_min -12
_diffrn_reflns_limit_l_max 12
_diffrn_reflns_limit_l_min -14
_diffrn_reflns_number 13911
_diffrn_reflns_point_group_measured_fraction_full 0.997
_diffrn_reflns_point_group_measured_fraction_max 0.996
_diffrn_reflns_theta_full 67.684
_diffrn_reflns_theta_max 69.983
_diffrn_reflns_theta_min 3.843
_diffrn_source 'micro-focus sealed X-ray tube'
_diffrn_source_type 'SuperNova (Cu) X-ray Source'
_exptl_absorpt_coefficient_mu 3.217
_exptl_absorpt_correction_T_max 1.00000
_exptl_absorpt_correction_T_min 0.71885
_exptl_absorpt_correction_type multi-scan
_exptl_absorpt_process_details
;
CrysAlisPro 1.171.39.35a (Rigaku Oxford Diffraction, 2017)
Empirical absorption correction using spherical harmonics,
 implemented in SCALE3 ABSPACK scaling algorithm.
;
_exptl_crystal_colour 'clear colourless'
_exptl_crystal_colour_lustre clear
_exptl_crystal_colour_primary colourless
_exptl_crystal_density_diffrn 1.490
_exptl_crystal_description plate
_exptl_crystal_F_000 480
_exptl_crystal_size_max 0.33
_exptl_crystal_size_mid 0.16
_exptl_crystal_size_min 0.11
_refine_diff_density_max 0.575
_refine_diff_density_min -0.541
_refine_diff_density_rms 0.091
_refine_ls_extinction_method none
_refine_ls_goodness_of_fit_ref 1.059
_refine_ls_hydrogen_treatment constr
_refine_ls_matrix_type full
_refine_ls_number_parameters 282
_refine_ls_number_reflns 3943
_refine_ls_number_restraints 0
_refine_ls_restrained_S_all 1.059
_refine_ls_R_factor_all 0.0550
_refine_ls_R_factor_gt 0.0484
_refine_ls_shift/su_max 0.000
_refine_ls_shift/su_mean 0.000
_refine_ls_structure_factor_coef Fsqd
_refine_ls_weighting_details 'w=1/[\s^2^(Fo^2^)+(0.0994P)^2^+0.6549P] where P=(Fo^2^+2Fc^2^)/3'
_refine_ls_weighting_scheme calc
_refine_ls_wR_factor_gt 0.1495
_refine_ls_wR_factor_ref 0.1574
_reflns_Friedel_coverage 0.000
_reflns_number_gt 3470
_reflns_number_total 3943
_reflns_threshold_expression 'I > 2\s(I)'
_cod_data_source_file c9qo00822e2.cif
_cod_data_source_block 7072-9926_emt073
_cod_original_cell_volume 1041.48(10)
_cod_database_code 1555073
_shelx_shelxl_version_number 2014/7
_shelx_space_group_comment
;
The symmetry employed for this shelxl refinement is uniquely defined
by the following loop, which should always be used as a source of
symmetry information in preference to the above space-group names.
They are only intended as comments.
;
_shelx_estimated_absorpt_t_max 0.719
_shelx_estimated_absorpt_t_min 0.417
_reflns_odcompleteness_completeness 99.16
_reflns_odcompleteness_iscentric 1
_reflns_odcompleteness_theta 70.93
_olex2_refinement_description
;
1. Fixed Uiso
 At 1.2 times of:
  All C(H) groups, All C(H,H) groups
 At 1.5 times of:
  All C(H,H,H) groups
2.a Ternary CH refined with riding coordinates:
 C3(H3)
2.b Secondary CH2 refined with riding coordinates:
 C2(H2A,H2B)
2.c Aromatic/amide H refined with riding coordinates:
 C16(H16), C12(H12), C18(H18), C9(H9), C6(H6), C13(H13), C22(H22), C14(H14),
 C21(H21), C15(H15)
2.d Idealised Me refined as rotating group:
 C24(H24A,H24B,H24C), C23(H23A,H23B,H23C)
;
_olex2_submission_special_instructions 'No special instructions were received'
_oxdiff_exptl_absorpt_empirical_details
;
Empirical correction (ABSPACK) includes:
- Absorption correction using spherical harmonics
- Frame scaling
;
_oxdiff_exptl_absorpt_empirical_full_max 2.623
_oxdiff_exptl_absorpt_empirical_full_min 0.662

loop_
_space_group_symop_operation_xyz
'x, y, z'
'-x, -y, -z'

loop_
_atom_site_label
_atom_site_type_symbol
_atom_site_fract_x
_atom_site_fract_y
_atom_site_fract_z
_atom_site_U_iso_or_equiv
_atom_site_adp_type
_atom_site_occupancy
_atom_site_site_symmetry_order
_atom_site_calc_flag
_atom_site_refinement_flags_posn
Cl2 Cl 0.04782(7) 0.46209(7) 0.79600(5) 0.0336(2) Uani 1 1 d .
Cl1 Cl 0.39272(7) 0.46150(7) 0.71373(6) 0.0353(2) Uani 1 1 d .
F2 F 0.18768(16) 0.28779(16) 0.08819(12) 0.0312(3) Uani 1 1 d .
F1 F 0.36471(18) 0.39028(15) 0.01315(12) 0.0321(4) Uani 1 1 d .
F3 F 0.39045(17) 0.18110(15) -0.00502(11) 0.0298(3) Uani 1 1 d .
O2 O 0.2377(2) -0.23433(18) 0.28932(14) 0.0266(4) Uani 1 1 d .
O1 O 0.1869(2) -0.21260(18) 0.50311(14) 0.0266(4) Uani 1 1 d .
C19 C 0.2935(3) 0.3971(2) 0.6391(2) 0.0245(5) Uani 1 1 d .
C20 C 0.1409(3) 0.4010(2) 0.6737(2) 0.0251(5) Uani 1 1 d .
C17 C 0.2933(3) 0.2874(2) 0.4842(2) 0.0233(5) Uani 1 1 d .
C5 C 0.3596(3) 0.0838(2) 0.2584(2) 0.0221(5) Uani 1 1 d .
C16 C 0.6827(3) 0.0307(3) 0.1795(2) 0.0277(5) Uani 1 1 d .
H16 H 0.6352 -0.0430 0.2097 0.033 Uiso 1 1 calc R
C3 C 0.3804(3) 0.2192(2) 0.3861(2) 0.0242(5) Uani 1 1 d .
H3 H 0.4914 0.1884 0.3986 0.029 Uiso 1 1 calc R
C12 C 0.6665(3) 0.2753(3) 0.11075(19) 0.0244(5) Uani 1 1 d .
H12 H 0.6073 0.3700 0.0933 0.029 Uiso 1 1 calc R
C18 C 0.3696(3) 0.3403(2) 0.5458(2) 0.0237(5) Uani 1 1 d .
H18 H 0.4741 0.3372 0.5237 0.028 Uiso 1 1 calc R
C4 C 0.3363(3) 0.0939(2) 0.3733(2) 0.0229(5) Uani 1 1 d .
C9 C 0.2803(3) -0.0048(2) 0.4594(2) 0.0234(5) Uani 1 1 d .
H9 H 0.2656 0.0016 0.5384 0.028 Uiso 1 1 calc R
C8 C 0.2465(3) -0.1126(2) 0.42803(19) 0.0221(5) Uani 1 1 d .
C11 C 0.5930(3) 0.1684(2) 0.15618(19) 0.0226(5) Uani 1 1 d .
C6 C 0.3313(3) -0.0260(2) 0.22573(19) 0.0231(5) Uani 1 1 d .
H6 H 0.3510 -0.0338 0.1470 0.028 Uiso 1 1 calc R
C2 C 0.3631(3) 0.3120(2) 0.2632(2) 0.0240(5) Uani 1 1 d .
H2A H 0.4279 0.3774 0.2457 0.029 Uiso 1 1 calc R
H2B H 0.2555 0.3666 0.2540 0.029 Uiso 1 1 calc R
C13 C 0.8253(3) 0.2434(3) 0.0911(2) 0.0274(5) Uani 1 1 d .
H13 H 0.8738 0.3165 0.0611 0.033 Uiso 1 1 calc R
C24 C 0.2617(3) -0.2487(3) 0.1715(2) 0.0266(5) Uani 1 1 d .
H24A H 0.2029 -0.1633 0.1223 0.040 Uiso 1 1 calc GR
H24B H 0.2280 -0.3286 0.1669 0.040 Uiso 1 1 calc GR
H24C H 0.3705 -0.2640 0.1447 0.040 Uiso 1 1 calc GR
C1 C 0.4171(3) 0.2064(2) 0.18283(19) 0.0213(5) Uani 1 1 d .
C22 C 0.1382(3) 0.2976(3) 0.5164(2) 0.0259(5) Uani 1 1 d .
H22 H 0.0837 0.2660 0.4730 0.031 Uiso 1 1 calc R
C7 C 0.2738(3) -0.1241(2) 0.3106(2) 0.0217(5) Uani 1 1 d .
C14 C 0.9129(3) 0.1054(3) 0.1154(2) 0.0301(5) Uani 1 1 d .
H14 H 1.0211 0.0839 0.1021 0.036 Uiso 1 1 calc R
C21 C 0.0626(3) 0.3529(3) 0.6106(2) 0.0270(5) Uani 1 1 d .
H21 H -0.0426 0.3580 0.6320 0.032 Uiso 1 1 calc R
C23 C 0.1414(3) -0.1934(3) 0.6194(2) 0.0272(5) Uani 1 1 d .
H23A H 0.0667 -0.1023 0.6176 0.041 Uiso 1 1 calc GR
H23B H 0.2311 -0.1972 0.6554 0.041 Uiso 1 1 calc GR
H23C H 0.0954 -0.2676 0.6648 0.041 Uiso 1 1 calc GR
C10 C 0.3401(3) 0.2657(3) 0.0701(2) 0.0251(5) Uani 1 1 d .
C15 C 0.8419(3) -0.0008(3) 0.1592(2) 0.0329(6) Uani 1 1 d .
H15 H 0.9016 -0.0954 0.1755 0.039 Uiso 1 1 calc R

loop_
_atom_site_aniso_label
_atom_site_aniso_U_11
_atom_site_aniso_U_22
_atom_site_aniso_U_33
_atom_site_aniso_U_23
_atom_site_aniso_U_13
_atom_site_aniso_U_12
Cl2 0.0325(4) 0.0425(4) 0.0273(3) -0.0162(3) 0.0095(2) -0.0117(3)
Cl1 0.0281(3) 0.0502(4) 0.0365(4) -0.0246(3) -0.0040(3) -0.0107(3)
F2 0.0228(7) 0.0423(8) 0.0279(7) -0.0065(6) -0.0023(6) -0.0094(6)
F1 0.0380(8) 0.0327(8) 0.0256(7) 0.0016(6) -0.0053(6) -0.0153(6)
F3 0.0333(8) 0.0408(8) 0.0187(7) -0.0097(6) 0.0005(6) -0.0139(6)
O2 0.0317(9) 0.0340(9) 0.0203(8) -0.0102(7) 0.0041(7) -0.0179(7)
O1 0.0320(9) 0.0335(9) 0.0180(8) -0.0059(7) 0.0033(7) -0.0171(7)
C19 0.0238(12) 0.0295(12) 0.0230(11) -0.0093(9) -0.0023(9) -0.0082(9)
C20 0.0258(12) 0.0256(11) 0.0219(11) -0.0062(9) 0.0021(9) -0.0057(9)
C17 0.0248(12) 0.0270(11) 0.0187(11) -0.0066(9) 0.0006(9) -0.0080(9)
C5 0.0189(11) 0.0280(11) 0.0204(11) -0.0081(9) 0.0019(8) -0.0078(9)
C16 0.0248(12) 0.0324(13) 0.0270(12) -0.0085(10) 0.0054(10) -0.0121(10)
C3 0.0228(11) 0.0293(12) 0.0226(11) -0.0084(9) 0.0011(9) -0.0097(9)
C12 0.0271(12) 0.0298(12) 0.0188(11) -0.0067(9) 0.0006(9) -0.0117(10)
C18 0.0198(11) 0.0298(12) 0.0225(11) -0.0076(9) 0.0017(9) -0.0087(9)
C4 0.0202(11) 0.0289(12) 0.0203(11) -0.0059(9) -0.0008(9) -0.0082(9)
C9 0.0221(11) 0.0311(12) 0.0175(10) -0.0062(9) -0.0001(9) -0.0083(9)
C8 0.0191(11) 0.0275(11) 0.0191(11) -0.0025(9) 0.0005(9) -0.0092(9)
C11 0.0219(11) 0.0332(12) 0.0164(10) -0.0095(9) 0.0026(8) -0.0120(10)
C6 0.0213(11) 0.0321(12) 0.0177(10) -0.0069(9) 0.0018(9) -0.0108(9)
C2 0.0233(11) 0.0287(12) 0.0224(11) -0.0086(10) 0.0020(9) -0.0103(9)
C13 0.0286(13) 0.0397(14) 0.0202(11) -0.0108(10) 0.0039(9) -0.0183(11)
C24 0.0296(12) 0.0355(13) 0.0198(11) -0.0111(10) 0.0030(9) -0.0152(10)
C1 0.0195(11) 0.0278(11) 0.0189(11) -0.0079(9) 0.0015(8) -0.0093(9)
C22 0.0254(12) 0.0324(12) 0.0241(11) -0.0097(10) -0.0029(9) -0.0106(10)
C7 0.0193(11) 0.0271(11) 0.0205(11) -0.0081(9) -0.0003(9) -0.0076(9)
C14 0.0213(11) 0.0463(15) 0.0253(12) -0.0122(11) 0.0039(9) -0.0126(11)
C21 0.0221(12) 0.0312(12) 0.0282(12) -0.0073(10) 0.0046(9) -0.0113(10)
C23 0.0285(12) 0.0375(13) 0.0165(11) -0.0048(9) 0.0014(9) -0.0135(10)
C10 0.0242(12) 0.0299(12) 0.0231(11) -0.0079(9) 0.0034(9) -0.0113(9)
C15 0.0260(13) 0.0369(13) 0.0340(14) -0.0089(11) 0.0003(10) -0.0069(11)

loop_
_atom_type_symbol
_atom_type_description
_atom_type_scat_dispersion_real
_atom_type_scat_dispersion_imag
_atom_type_scat_source
C C 0.0181 0.0091 'International Tables Vol C Tables 4.2.6.8 and 6.1.1.4'
H H 0.0000 0.0000 'International Tables Vol C Tables 4.2.6.8 and 6.1.1.4'
Cl Cl 0.3639 0.7018 'International Tables Vol C Tables 4.2.6.8 and 6.1.1.4'
F F 0.0727 0.0534 'International Tables Vol C Tables 4.2.6.8 and 6.1.1.4'
O O 0.0492 0.0322 'International Tables Vol C Tables 4.2.6.8 and 6.1.1.4'

loop_
_geom_angle_atom_site_label_1
_geom_angle_atom_site_label_2
_geom_angle_atom_site_label_3
_geom_angle
C7 O2 C24 117.07(17)
C8 O1 C23 115.99(18)
C20 C19 Cl1 120.47(18)
C18 C19 Cl1 118.88(18)
C18 C19 C20 120.6(2)
C19 C20 Cl2 121.01(19)
C21 C20 Cl2 119.48(18)
C21 C20 C19 119.5(2)
C18 C17 C3 119.6(2)
C18 C17 C22 118.5(2)
C22 C17 C3 121.9(2)
C4 C5 C6 121.2(2)
C4 C5 C1 109.60(19)
C6 C5 C1 129.2(2)
C11 C16 C15 120.9(2)
C17 C3 C2 115.6(2)
C4 C3 C17 116.31(19)
C4 C3 C2 100.79(18)
C13 C12 C11 120.6(2)
C19 C18 C17 120.3(2)
C5 C4 C3 110.8(2)
C5 C4 C9 120.5(2)
C9 C4 C3 128.7(2)
C8 C9 C4 119.2(2)
O1 C8 C9 124.8(2)
O1 C8 C7 115.2(2)
C9 C8 C7 120.0(2)
C16 C11 C12 118.3(2)
C16 C11 C1 121.9(2)
C12 C11 C1 119.8(2)
C7 C6 C5 118.8(2)
C3 C2 C1 103.94(18)
C14 C13 C12 120.2(2)
C5 C1 C11 113.02(19)
C5 C1 C2 100.72(17)
C11 C1 C2 110.75(18)
C10 C1 C5 111.11(18)
C10 C1 C11 110.22(18)
C10 C1 C2 110.71(19)
C21 C22 C17 121.1(2)
O2 C7 C8 115.28(19)
O2 C7 C6 124.5(2)
C6 C7 C8 120.2(2)
C15 C14 C13 119.7(2)
C22 C21 C20 119.8(2)
F2 C10 F1 106.10(19)
F2 C10 F3 106.81(18)
F2 C10 C1 112.37(19)
F1 C10 C1 112.08(19)
F3 C10 F1 106.34(18)
F3 C10 C1 112.67(19)
C14 C15 C16 120.3(3)

loop_
_geom_bond_atom_site_label_1
_geom_bond_atom_site_label_2
_geom_bond_distance
Cl2 C20 1.738(2)
Cl1 C19 1.738(2)
F2 C10 1.344(3)
F1 C10 1.352(3)
F3 C10 1.346(3)
O2 C24 1.431(3)
O2 C7 1.368(3)
O1 C8 1.365(3)
O1 C23 1.434(3)
C19 C20 1.391(3)
C19 C18 1.385(3)
C20 C21 1.389(4)
C17 C3 1.517(3)
C17 C18 1.396(3)
C17 C22 1.399(3)
C5 C4 1.382(3)
C5 C6 1.394(3)
C5 C1 1.529(3)
C16 C11 1.391(4)
C16 C15 1.399(4)
C3 C4 1.515(3)
C3 C2 1.534(3)
C12 C11 1.407(3)
C12 C13 1.395(3)
C4 C9 1.398(3)
C9 C8 1.392(3)
C8 C7 1.417(3)
C11 C1 1.549(3)
C6 C7 1.393(3)
C2 C1 1.556(3)
C13 C14 1.388(4)
C1 C10 1.524(3)
C22 C21 1.386(3)
C14 C15 1.384(4)
